data_7203446
loop_
_publ_author_name
'Andrei S. Batsanov'
'Jonathan C. Collings'
'Richard M. Ward'
'Andr\'es E. Goeta'
'Laurent Porr\`es'
'Andrew Beeby'
'Judith A. K. Howard'
'Jonathan W. Steed'
'Todd B. Marder'

_publ_section_title
;
 Part 2. Structures of
 4-trimethylsilylethynyl-<i>N</i>,<i>N</i>-dimethylaniline, and
 4-ethynyl-<i>N</i>,<i>N</i>-dimethylaniline with <i>Z</i>&#x2032;                =
 12 and a single-crystal to single-crystal phase transition at 122.5 +-
 2 K
;
_journal_issue 8
_journal_name_full CrystEngComm
_journal_page_first 622
_journal_paper_doi 10.1039/b606327f
_journal_volume 8
_journal_year 2006
_chemical_formula_moiety 'C10 H11 N'
_chemical_formula_sum 'C10 H11 N'
_chemical_formula_weight 145.20
_chemical_melting_point 325(1)
_chemical_name_common (4-ethynyl-phenyl)-dimethyl-amine
_chemical_name_systematic
;
(4-ethynyl-phenyl)-dimethyl-amine
;
_space_group_IT_number 2
_symmetry_cell_setting triclinic
_symmetry_space_group_name_Hall '-P 1'
_symmetry_space_group_name_H-M 'P -1'
_atom_sites_solution_hydrogens geom
_atom_sites_solution_primary direct
_atom_sites_solution_secondary difmap
_audit_creation_method SHELXL-97
_cell_angle_alpha 105.18(1)
_cell_angle_beta 113.60(1)
_cell_angle_gamma 108.25(1)
_cell_formula_units_Z 24
_cell_length_a 18.2204(10)
_cell_length_b 19.0609(13)
_cell_length_c 19.2870(14)
_cell_measurement_reflns_used 7237
_cell_measurement_temperature 220(2)
_cell_measurement_theta_max 26.4
_cell_measurement_theta_min 2.2
_cell_volume 5220.5(12)
_computing_cell_refinement 'SAINT version 6.02A (Bruker, 2001)'
_computing_data_collection 'SMART version 5.625 (Bruker, 2001)'
_computing_data_reduction 'SAINT version 6.02A (Bruker, 2001)'
_computing_molecular_graphics 'SHELXTL version 6.12 (Bruker, 2001)'
_computing_publication_material 'SHELXTL version 6.12 (Bruker, 2001)'
_computing_structure_refinement 'SHELXTL version 6.12 (Bruker, 2001)'
_computing_structure_solution 'SHELXTL version 6.12 (Bruker, 2001)'
_diffrn_ambient_temperature 220(2)
_diffrn_detector_area_resol_mean 5.6
_diffrn_measured_fraction_theta_full 0.999
_diffrn_measured_fraction_theta_max 0.999
_diffrn_measurement_device_type 'Bruker SMART 6K CCD area detector'
_diffrn_measurement_method '\w scans'
_diffrn_radiation_monochromator graphite
_diffrn_radiation_source 'fine-focus sealed tube'
_diffrn_radiation_type MoK\a
_diffrn_radiation_wavelength 0.71073
_diffrn_reflns_av_R_equivalents 0.0628
_diffrn_reflns_av_sigmaI/netI 0.0679
_diffrn_reflns_limit_h_max 23
_diffrn_reflns_limit_h_min -23
_diffrn_reflns_limit_k_max 24
_diffrn_reflns_limit_k_min -24
_diffrn_reflns_limit_l_max 25
_diffrn_reflns_limit_l_min -25
_diffrn_reflns_number 62244
_diffrn_reflns_theta_full 27.50
_diffrn_reflns_theta_max 27.50
_diffrn_reflns_theta_min 1.29
_diffrn_standards_number 0
_exptl_absorpt_coefficient_mu 0.065
_exptl_absorpt_correction_type none
_exptl_crystal_colour colourless
_exptl_crystal_density_diffrn 1.108
_exptl_crystal_density_method 'not measured'
_exptl_crystal_description plate
_exptl_crystal_F_000 1872
_exptl_crystal_size_max 0.20
_exptl_crystal_size_mid 0.14
_exptl_crystal_size_min 0.08
_refine_diff_density_max 0.200
_refine_diff_density_min -0.207
_refine_diff_density_rms 0.036
_refine_ls_extinction_coef 0.00147(15)
_refine_ls_extinction_expression Fc^*^=kFc[1+0.001xFc^2^\l^3^/sin(2\q)]^-1/4^
_refine_ls_extinction_method SHELXL
_refine_ls_goodness_of_fit_ref 0.877
_refine_ls_hydrogen_treatment mixed
_refine_ls_matrix_type full
_refine_ls_number_parameters 1336
_refine_ls_number_reflns 23980
_refine_ls_number_restraints 0
_refine_ls_restrained_S_all 0.877
_refine_ls_R_factor_all 0.1373
_refine_ls_R_factor_gt 0.0504
_refine_ls_shift/su_max 0.017
_refine_ls_shift/su_mean 0.002
_refine_ls_structure_factor_coef Fsqd
_refine_ls_weighting_details 'calc w=1/[\s^2^(Fo^2^)+(0.0725P)^2^] where P=(Fo^2^+2Fc^2^)/3'
_refine_ls_weighting_scheme calc
_refine_ls_wR_factor_gt 0.1260
_refine_ls_wR_factor_ref 0.1664
_reflns_number_gt 9664
_reflns_number_total 23980
_reflns_threshold_expression I>2\s(I)
_cod_data_source_file b606327f.txt
_cod_data_source_block \a-1
_cod_depositor_comments
;
The following automatic conversions were performed:
'_symmetry_cell_setting' value 'Triclinic' changed to 'triclinic'
according to '/home/saulius/struct/CIF-dictionaries/cif_core.dic'
dictionary named 'cif_core.dic' version 2.4.1 from 2010-06-29.

Automatic conversion script
Id: cif_fix_enum 1527 2010-12-29 10:47:43Z saulius 
;
_cod_original_sg_symbol_H-M P-1
_cod_database_code 7203446

loop_
_symmetry_equiv_pos_as_xyz
'x, y, z'
'-x, -y, -z'

loop_
_atom_site_label
_atom_site_type_symbol
_atom_site_fract_x
_atom_site_fract_y
_atom_site_fract_z
_atom_site_U_iso_or_equiv
_atom_site_adp_type
_atom_site_occupancy
_atom_site_symmetry_multiplicity
_atom_site_calc_flag
_atom_site_refinement_flags
_atom_site_disorder_assembly
_atom_site_disorder_group
N1A N 1.09511(9) 0.48865(8) 0.17353(9) 0.0551(4) Uani 1 1 d . . .
C1A C 1.00257(11) 0.44272(9) 0.12503(10) 0.0445(4) Uani 1 1 d . . .
C2A C 0.94846(12) 0.42928(10) 0.16039(11) 0.0522(4) Uani 1 1 d . . .
H2A H 0.9773 0.4535 0.2207 0.064(5) Uiso 1 1 d R . .
C3A C 0.85547(12) 0.38251(10) 0.11049(11) 0.0549(4) Uani 1 1 d . . .
H3A H 0.8203 0.3743 0.1364 0.067(5) Uiso 1 1 d R . .
C4A C 0.81103(11) 0.34654(10) 0.02264(11) 0.0515(4) Uani 1 1 d . . .
C5A C 0.86369(12) 0.35999(10) -0.01267(11) 0.0536(4) Uani 1 1 d . . .
H5A H 0.8343 0.3355 -0.0731 0.062(5) Uiso 1 1 d R . .
C6A C 0.95646(12) 0.40672(9) 0.03630(10) 0.0512(4) Uani 1 1 d . . .
H6A H 0.9907 0.4157 0.0096 0.056(5) Uiso 1 1 d R . .
C7A C 1.14311(12) 0.52055(11) 0.26424(11) 0.0649(5) Uani 1 1 d . . .
H71A H 1.1228 0.5559 0.2880 0.103(4) Uiso 1 1 d R . .
H72A H 1.2075 0.5519 0.2878 0.103(4) Uiso 1 1 d R . .
H73A H 1.1326 0.4754 0.2791 0.103(4) Uiso 1 1 d R . .
C8A C 1.14837(12) 0.49991(11) 0.13493(11) 0.0661(5) Uani 1 1 d . . .
H81A H 1.1331 0.5292 0.1022 0.099(4) Uiso 1 1 d R . .
H82A H 1.1361 0.4469 0.0983 0.099(4) Uiso 1 1 d R . .
H83A H 1.2123 0.5309 0.1777 0.099(4) Uiso 1 1 d R . .
C9A C 0.71421(13) 0.29581(11) -0.03076(12) 0.0642(5) Uani 1 1 d . . .
C10A C 0.63488(17) 0.25331(15) -0.07667(16) 0.0905(8) Uani 1 1 d . . .
H1A H 0.5741(16) 0.2206(15) -0.1128(15) 0.145(11) Uiso 1 1 d . . .
N1B N -0.07630(9) 0.01946(8) -0.16532(8) 0.0522(4) Uani 1 1 d . . .
C1B C 0.01642(11) 0.06706(9) -0.11782(10) 0.0439(4) Uani 1 1 d . . .
C2B C 0.06395(11) 0.10337(9) -0.02911(10) 0.0485(4) Uani 1 1 d . . .
H2B H 0.0310 0.0936 -0.0013 0.054(5) Uiso 1 1 d R . .
C3B C 0.15632(12) 0.15254(10) 0.01831(11) 0.0523(4) Uani 1 1 d . . .
H3B H 0.1873 0.1762 0.0788 0.060(5) Uiso 1 1 d R . .
C4B C 0.20703(11) 0.16896(10) -0.01894(11) 0.0508(4) Uani 1 1 d . . .
C5B C 0.16065(12) 0.13117(10) -0.10691(11) 0.0532(4) Uani 1 1 d . . .
H5B H 0.1942 0.1405 -0.1342 0.068(5) Uiso 1 1 d R . .
C6B C 0.06784(11) 0.08171(10) -0.15522(11) 0.0504(4) Uani 1 1 d . . .
H6B H 0.0375 0.0565 -0.2157 0.062(5) Uiso 1 1 d R . .
C7B C -0.12765(11) 0.00618(11) -0.12510(11) 0.0630(5) Uani 1 1 d . . .
H71B H -0.1090 -0.0218 -0.0919 0.090(4) Uiso 1 1 d R . .
H72B H -0.1917 -0.0270 -0.1671 0.090(4) Uiso 1 1 d R . .
H73B H -0.1171 0.0584 -0.0885 0.090(4) Uiso 1 1 d R . .
C8B C -0.12598(12) -0.00883(10) -0.25566(10) 0.0625(5) Uani 1 1 d . . .
H81B H -0.1065 -0.0434 -0.2818 0.086(3) Uiso 1 1 d R . .
H82B H -0.1151 0.0380 -0.2680 0.086(3) Uiso 1 1 d R . .
H83B H -0.1903 -0.0400 -0.2790 0.086(3) Uiso 1 1 d R . .
C9B C 0.30214(13) 0.22657(11) 0.03210(12) 0.0638(5) Uani 1 1 d . . .
C10B C 0.37907(16) 0.27532(15) 0.07564(16) 0.0902(8) Uani 1 1 d . . .
H1B H 0.4378(14) 0.3172(12) 0.1085(13) 0.108(8) Uiso 1 1 d . . .
N1C N 1.06989(10) 0.34194(8) 0.40761(9) 0.0543(4) Uani 1 1 d . . .
C1C C 0.97719(11) 0.29898(9) 0.36234(10) 0.0453(4) Uani 1 1 d . . .
C2C C 0.92656(12) 0.26486(10) 0.27325(10) 0.0522(4) Uani 1 1 d . . .
H2C H 0.9581 0.2721 0.2439 0.064(5) Uiso 1 1 d R . .
C3C C 0.83325(12) 0.22239(10) 0.22822(11) 0.0555(5) Uani 1 1 d . . .
H3C H 0.8006 0.2002 0.1677 0.082(6) Uiso 1 1 d R . .
C4C C 0.78467(12) 0.21073(10) 0.26792(11) 0.0531(4) Uani 1 1 d . . .
C5C C 0.83432(12) 0.24359(10) 0.35557(11) 0.0560(5) Uani 1 1 d . . .
H5C H 0.8022 0.2355 0.3843 0.060(5) Uiso 1 1 d R . .
C6C C 0.92728(12) 0.28628(10) 0.40150(11) 0.0522(4) Uani 1 1 d . . .
H6C H 0.9594 0.3080 0.4619 0.076(6) Uiso 1 1 d R . .
C7C C 1.11966(12) 0.35988(11) 0.36676(11) 0.0642(5) Uani 1 1 d . . .
H71C H 1.1085 0.3095 0.3261 0.091(4) Uiso 1 1 d R . .
H72C H 1.1841 0.3916 0.4083 0.091(4) Uiso 1 1 d R . .
H73C H 1.1012 0.3915 0.3380 0.091(4) Uiso 1 1 d R . .
C8C C 1.12031(12) 0.37477(10) 0.49903(11) 0.0649(5) Uani 1 1 d . . .
H81C H 1.1060 0.3312 0.5157 0.089(4) Uiso 1 1 d R . .
H82C H 1.1054 0.4152 0.5236 0.089(4) Uiso 1 1 d R . .
H83C H 1.1847 0.4008 0.5205 0.089(4) Uiso 1 1 d R . .
C9C C 0.68760(14) 0.16743(11) 0.22258(13) 0.0663(5) Uani 1 1 d . . .
C10C C 0.60817(17) 0.13283(15) 0.18863(17) 0.0924(8) Uani 1 1 d . . .
H1C H 0.5479(16) 0.1060(14) 0.1641(15) 0.136(10) Uiso 1 1 d . . .
N1D N -0.06761(9) 0.16180(8) 0.58809(9) 0.0554(4) Uani 1 1 d . . .
C1D C 0.02584(11) 0.20240(9) 0.63799(10) 0.0450(4) Uani 1 1 d . . .
C2D C 0.07111(11) 0.23450(10) 0.72643(10) 0.0508(4) Uani 1 1 d . . .
H2D H 0.0361 0.2287 0.7527 0.066(5) Uiso 1 1 d R . .
C3D C 0.16401(11) 0.27393(10) 0.77574(11) 0.0521(4) Uani 1 1 d . . .
H3D H 0.1929 0.2943 0.8359 0.067(5) Uiso 1 1 d R . .
C4D C 0.21782(11) 0.28439(9) 0.74083(11) 0.0498(4) Uani 1 1 d . . .
C5D C 0.17338(12) 0.25403(9) 0.65324(11) 0.0534(4) Uani 1 1 d . . .
H5D H 0.2090 0.2611 0.6276 0.063(5) Uiso 1 1 d R . .
C6D C 0.08048(12) 0.21427(9) 0.60323(11) 0.0502(4) Uani 1 1 d . . .
H6D H 0.0520 0.1942 0.5431 0.061(5) Uiso 1 1 d R . .
C7D C -0.12192(12) 0.14166(11) 0.62414(11) 0.0646(5) Uani 1 1 d . . .
H71D H -0.1099 0.1911 0.6666 0.091(4) Uiso 1 1 d R . .
H72D H -0.1080 0.1066 0.6496 0.091(4) Uiso 1 1 d R . .
H73D H -0.1855 0.1131 0.5805 0.091(4) Uiso 1 1 d R . .
C8D C -0.11224(12) 0.12413(11) 0.49715(11) 0.0663(5) Uani 1 1 d . . .
H81D H -0.0968 0.1658 0.4785 0.097(4) Uiso 1 1 d R . .
H82D H -0.1772 0.0964 0.4721 0.097(4) Uiso 1 1 d R . .
H83D H -0.0934 0.0846 0.4788 0.097(4) Uiso 1 1 d R . .
C9D C 0.31494(13) 0.32247(11) 0.79195(12) 0.0595(5) Uani 1 1 d . . .
C10D C 0.39445(16) 0.35274(14) 0.83254(15) 0.0819(7) Uani 1 1 d . . .
H1D H 0.4537(14) 0.3785(13) 0.8650(14) 0.119(9) Uiso 1 1 d . . .
N1E N 1.07772(9) 0.34673(8) -0.08248(9) 0.0537(4) Uani 1 1 d . . .
C1E C 0.98498(11) 0.30207(9) -0.13133(10) 0.0440(4) Uani 1 1 d . . .
C2E C 0.93796(11) 0.22602(9) -0.13487(10) 0.0501(4) Uani 1 1 d . . .
H2E H 0.9720 0.2032 -0.1048 0.057(5) Uiso 1 1 d R . .
C3E C 0.84476(11) 0.18373(10) -0.17980(10) 0.0523(4) Uani 1 1 d . . .
H3E H 0.8144 0.1321 -0.1804 0.065(5) Uiso 1 1 d R . .
C4E C 0.79249(11) 0.21423(10) -0.22471(10) 0.0508(4) Uani 1 1 d . . .
C5E C 0.83860(12) 0.28800(10) -0.22443(10) 0.0530(4) Uani 1 1 d . . .
H5E H 0.8041 0.3093 -0.2564 0.071(5) Uiso 1 1 d R . .
C6E C 0.93194(11) 0.33100(10) -0.17963(10) 0.0503(4) Uani 1 1 d . . .
H6E H 0.9615 0.3813 -0.1815 0.059(5) Uiso 1 1 d R . .
C7E C 1.12544(11) 0.42422(10) -0.08090(11) 0.0604(5) Uani 1 1 d . . .
H71E H 1.1038 0.4620 -0.0634 0.095(4) Uiso 1 1 d R . .
H72E H 1.1901 0.4479 -0.0413 0.095(4) Uiso 1 1 d R . .
H73E H 1.1143 0.4149 -0.1369 0.095(4) Uiso 1 1 d R . .
C8E C 1.13057(11) 0.31487(10) -0.03468(10) 0.0592(5) Uani 1 1 d . . .
H81E H 1.1130 0.3054 0.0044 0.081(3) Uiso 1 1 d R . .
H82E H 1.1945 0.3536 -0.0033 0.081(3) Uiso 1 1 d R . .
H83E H 1.1202 0.2635 -0.0728 0.081(3) Uiso 1 1 d R . .
C9E C 0.69546(13) 0.17339(11) -0.26527(12) 0.0630(5) Uani 1 1 d . . .
C10E C 0.61608(17) 0.14012(14) -0.29588(16) 0.0888(8) Uani 1 1 d . . .
H1E H 0.5561(16) 0.1190(14) -0.3156(15) 0.135(10) Uiso 1 1 d . . .
N1F N -0.06658(10) 0.15777(8) 0.08497(9) 0.0569(4) Uani 1 1 d . . .
C1F C 0.02643(11) 0.20039(9) 0.13678(10) 0.0459(4) Uani 1 1 d . . .
C2F C 0.07503(12) 0.16805(10) 0.18343(10) 0.0506(4) Uani 1 1 d . . .
H2F H 0.0423 0.1167 0.1819 0.057(5) Uiso 1 1 d R . .
C3F C 0.16851(12) 0.20938(10) 0.23180(11) 0.0535(4) Uani 1 1 d . . .
H3F H 0.2001 0.1855 0.2625 0.062(5) Uiso 1 1 d R . .
C4F C 0.21878(11) 0.28435(10) 0.23726(10) 0.0507(4) Uani 1 1 d . . .
C5F C 0.17059(12) 0.31797(10) 0.19264(10) 0.0535(4) Uani 1 1 d . . .
H5F H 0.2039 0.3702 0.1959 0.068(5) Uiso 1 1 d R . .
C6F C 0.07725(12) 0.27766(10) 0.14425(10) 0.0513(4) Uani 1 1 d . . .
H6F H 0.0460 0.3028 0.1153 0.070(5) Uiso 1 1 d R . .
C7F C -0.11824(12) 0.08125(10) 0.08244(11) 0.0647(5) Uani 1 1 d . . .
H71F H -0.0981 0.0418 0.0672 0.103(4) Uiso 1 1 d R . .
H72F H -0.1817 0.0588 0.0412 0.103(4) Uiso 1 1 d R . .
H73F H -0.1105 0.0911 0.1371 0.103(4) Uiso 1 1 d R . .
C8F C -0.11622(12) 0.19398(10) 0.04137(11) 0.0636(5) Uani 1 1 d . . .
H81F H -0.0936 0.2100 0.0076 0.101(4) Uiso 1 1 d R . .
H82F H -0.1085 0.2420 0.0820 0.101(4) Uiso 1 1 d R . .
H83F H -0.1799 0.1549 0.0053 0.101(4) Uiso 1 1 d R . .
C9F C 0.31599(13) 0.32433(11) 0.28442(12) 0.0615(5) Uani 1 1 d . . .
C10F C 0.39585(17) 0.35584(14) 0.32209(16) 0.0849(7) Uani 1 1 d . . .
H1F H 0.4574(14) 0.3816(13) 0.3510(13) 0.118(9) Uiso 1 1 d . . .
N1G N 1.08461(9) 0.48083(8) 0.66771(9) 0.0545(4) Uani 1 1 d . . .
C1G C 0.99152(10) 0.43616(9) 0.61998(9) 0.0435(4) Uani 1 1 d . . .
C2G C 0.93803(11) 0.46506(10) 0.57278(10) 0.0506(4) Uani 1 1 d . . .
H2G H 0.9672 0.5182 0.5756 0.062(5) Uiso 1 1 d R . .
C3G C 0.84495(11) 0.41835(10) 0.52236(10) 0.0520(4) Uani 1 1 d . . .
H3G H 0.8101 0.4399 0.4913 0.064(5) Uiso 1 1 d R . .
C4G C 0.79998(11) 0.34135(10) 0.51606(10) 0.0491(4) Uani 1 1 d . . .
C5G C 0.85254(11) 0.31357(10) 0.56514(11) 0.0539(4) Uani 1 1 d . . .
H5G H 0.8228 0.2608 0.5629 0.069(5) Uiso 1 1 d R . .
C6G C 0.94525(11) 0.35920(9) 0.61568(10) 0.0509(4) Uani 1 1 d . . .
H6G H 0.9792 0.3384 0.6490 0.061(5) Uiso 1 1 d R . .
C7G C 1.13101(11) 0.55876(10) 0.67011(11) 0.0615(5) Uani 1 1 d . . .
H71G H 1.1170 0.5989 0.6967 0.092(4) Uiso 1 1 d R . .
H72G H 1.1124 0.5524 0.6135 0.092(4) Uiso 1 1 d R . .
H73G H 1.1959 0.5788 0.7021 0.092(4) Uiso 1 1 d R . .
C8G C 1.13950(11) 0.44990(11) 0.71485(11) 0.0641(5) Uani 1 1 d . . .
H81G H 1.1271 0.4445 0.7580 0.105(4) Uiso 1 1 d R . .
H82G H 1.2034 0.4868 0.7413 0.105(4) Uiso 1 1 d R . .
H83G H 1.1254 0.3966 0.6768 0.105(4) Uiso 1 1 d R . .
C9G C 0.70380(13) 0.29005(11) 0.45794(12) 0.0609(5) Uani 1 1 d . . .
C10G C 0.62584(16) 0.24686(14) 0.40760(16) 0.0846(7) Uani 1 1 d . . .
H1G H 0.5673(15) 0.2162(13) 0.3680(14) 0.123(9) Uiso 1 1 d . . .
N1H N -0.09833(9) 0.01144(8) 0.32259(8) 0.0488(3) Uani 1 1 d . . .
C1H C -0.00576(10) 0.05934(9) 0.37009(9) 0.0407(4) Uani 1 1 d . . .
C2H C 0.05096(11) 0.03546(10) 0.42180(9) 0.0466(4) Uani 1 1 d . . .
H2H H 0.0244 -0.0160 0.4229 0.051(4) Uiso 1 1 d R . .
C3H C 0.14384(11) 0.08497(9) 0.47106(10) 0.0485(4) Uani 1 1 d . . .
H3H H 0.1811 0.0673 0.5059 0.049(4) Uiso 1 1 d R . .
C4H C 0.18530(11) 0.16006(9) 0.47122(10) 0.0463(4) Uani 1 1 d . . .
C5H C 0.12964(11) 0.18287(10) 0.41842(10) 0.0516(4) Uani 1 1 d . . .
H5H H 0.1569 0.2338 0.4165 0.059(5) Uiso 1 1 d R . .
C6H C 0.03677(11) 0.13419(9) 0.36921(10) 0.0502(4) Uani 1 1 d . . .
H6H H 0.0004 0.1517 0.3334 0.068(5) Uiso 1 1 d R . .
C7H C -0.14093(11) -0.06531(10) 0.32442(11) 0.0564(5) Uani 1 1 d . . .
H71H H -0.1183 -0.1019 0.3075 0.084(3) Uiso 1 1 d R . .
H72H H -0.2059 -0.0916 0.2863 0.084(3) Uiso 1 1 d R . .
H73H H -0.1279 -0.0548 0.3808 0.084(3) Uiso 1 1 d R . .
C8H C -0.15630(11) 0.03856(10) 0.27249(11) 0.0604(5) Uani 1 1 d . . .
H81H H -0.1441 0.0438 0.2293 0.095(4) Uiso 1 1 d R . .
H82H H -0.1452 0.0913 0.3087 0.095(4) Uiso 1 1 d R . .
H83H H -0.2193 -0.0007 0.2459 0.095(4) Uiso 1 1 d R . .
C9H C 0.28126(12) 0.21477(10) 0.52632(11) 0.0554(5) Uani 1 1 d . . .
C10H C 0.35898(15) 0.26197(13) 0.57253(15) 0.0765(6) Uani 1 1 d . . .
H1H H 0.4191(13) 0.3005(12) 0.6117(12) 0.103(8) Uiso 1 1 d . . .
N1I N 0.36863(12) -0.02136(11) -0.47731(13) 0.0833(5) Uani 1 1 d . . .
C1I C 0.37441(12) 0.01712(12) -0.40312(14) 0.0649(5) Uani 1 1 d . . .
C2I C 0.37282(11) 0.09281(12) -0.38071(14) 0.0684(6) Uani 1 1 d . . .
H2I H 0.3680 0.1180 -0.4183 0.081(6) Uiso 1 1 d R . .
C3I C 0.37849(12) 0.13090(12) -0.30660(14) 0.0694(6) Uani 1 1 d . . .
H3I H 0.3769 0.1824 -0.2934 0.074(6) Uiso 1 1 d R . .
C4I C 0.38612(11) 0.09680(13) -0.25012(14) 0.0676(5) Uani 1 1 d . . .
C5I C 0.38720(12) 0.02155(13) -0.27222(15) 0.0740(6) Uani 1 1 d . . .
H5I H 0.3922 -0.0037 -0.2347 0.070(6) Uiso 1 1 d R . .
C6I C 0.38163(12) -0.01728(13) -0.34615(15) 0.0736(6) Uani 1 1 d . . .
H6I H 0.3824 -0.0691 -0.3597 0.085(6) Uiso 1 1 d R . .
C7I C 0.36432(15) 0.01736(13) -0.53321(14) 0.0936(7) Uani 1 1 d . . .
H71I H 0.4207 0.0674 -0.5060 0.130(5) Uiso 1 1 d R . .
H72I H 0.3550 -0.0200 -0.5843 0.130(5) Uiso 1 1 d R . .
H73I H 0.3147 0.0305 -0.5481 0.130(5) Uiso 1 1 d R . .
C8I C 0.38215(15) -0.09340(13) -0.49473(15) 0.0986(8) Uani 1 1 d . . .
H81I H 0.3373 -0.1387 -0.4966 0.146(6) Uiso 1 1 d R . .
H82I H 0.4422 -0.0789 -0.4511 0.146(6) Uiso 1 1 d R . .
H83I H 0.3777 -0.1110 -0.5486 0.146(6) Uiso 1 1 d R . .
C9I C 0.39054(13) 0.13639(15) -0.17337(17) 0.0793(7) Uani 1 1 d . . .
C10I C 0.39326(17) 0.17012(18) -0.1116(2) 0.0968(9) Uani 1 1 d . . .
H1I H 0.3955(15) 0.1985(14) -0.0665(13) 0.103(9) Uiso 1 1 d . . .
N1J N 0.61583(12) 0.36939(11) 0.14031(12) 0.0837(5) Uani 1 1 d . . .
C1J C 0.61816(12) 0.40789(12) 0.21262(13) 0.0639(5) Uani 1 1 d . . .
C2J C 0.61707(12) 0.48390(12) 0.23315(14) 0.0699(6) Uani 1 1 d . . .
H2J H 0.6153 0.5095 0.1962 0.080(6) Uiso 1 1 d R . .
C3J C 0.61987(12) 0.52221(13) 0.30543(14) 0.0715(6) Uani 1 1 d . . .
H3J H 0.6191 0.5740 0.3180 0.087(7) Uiso 1 1 d R . .
C4J C 0.62353(12) 0.48863(12) 0.36170(14) 0.0686(6) Uani 1 1 d . . .
C5J C 0.62477(11) 0.41326(12) 0.34171(14) 0.0703(6) Uani 1 1 d . . .
H5J H 0.6275 0.3887 0.3797 0.075(6) Uiso 1 1 d R . .
C6J C 0.62208(12) 0.37410(12) 0.27004(14) 0.0693(6) Uani 1 1 d . . .
H6J H 0.6240 0.3227 0.2586 0.081(6) Uiso 1 1 d R . .
C7J C 0.60665(15) 0.40341(14) 0.08014(14) 0.0971(7) Uani 1 1 d . . .
H71J H 0.6579 0.4573 0.1063 0.148(6) Uiso 1 1 d R . .
H72J H 0.5516 0.4083 0.0607 0.148(6) Uiso 1 1 d R . .
H73J H 0.6041 0.3678 0.0323 0.148(6) Uiso 1 1 d R . .
C8J C 0.61154(14) 0.28901(13) 0.11688(14) 0.0913(7) Uani 1 1 d . . .
H81J H 0.6646 0.2911 0.1596 0.137(5) Uiso 1 1 d R . .
H82J H 0.6087 0.2703 0.0638 0.137(5) Uiso 1 1 d R . .
H83J H 0.5578 0.2499 0.1109 0.137(5) Uiso 1 1 d R . .
C9J C 0.62542(14) 0.52827(15) 0.43683(16) 0.0801(7) Uani 1 1 d . . .
C10J C 0.62701(18) 0.56159(19) 0.4982(2) 0.1014(9) Uani 1 1 d . . .
H1J H 0.6292(16) 0.5862(14) 0.5438(14) 0.114(10) Uiso 1 1 d . . .
N1K N 0.36783(12) -0.01603(11) 0.03287(12) 0.0805(5) Uani 1 1 d . . .
C1K C 0.37068(11) 0.02290(12) 0.10563(13) 0.0628(5) Uani 1 1 d . . .
C2K C 0.36769(11) 0.09796(12) 0.12569(13) 0.0676(5) Uani 1 1 d . . .
H2K H 0.3630 0.1223 0.0873 0.072(6) Uiso 1 1 d R . .
C3K C 0.37096(11) 0.13689(12) 0.19843(13) 0.0677(5) Uani 1 1 d . . .
H3K H 0.3689 0.1882 0.2103 0.090(7) Uiso 1 1 d R . .
C4K C 0.37714(11) 0.10381(12) 0.25556(13) 0.0641(5) Uani 1 1 d . . .
C5K C 0.37981(11) 0.02893(12) 0.23553(13) 0.0688(6) Uani 1 1 d . . .
H5K H 0.3832 0.0044 0.2736 0.069(6) Uiso 1 1 d R . .
C6K C 0.37667(12) -0.01060(12) 0.16320(14) 0.0693(6) Uani 1 1 d . . .
H6K H 0.3794 -0.0616 0.1519 0.090(7) Uiso 1 1 d R . .
C7K C 0.36668(14) 0.02233(13) -0.02328(13) 0.0873(7) Uani 1 1 d . . .
H71K H 0.3173 0.0358 -0.0389 0.126(5) Uiso 1 1 d R . .
H72K H 0.4231 0.0723 0.0042 0.126(5) Uiso 1 1 d R . .
H73K H 0.3582 -0.0154 -0.0737 0.126(5) Uiso 1 1 d R . .
C8K C 0.38478(14) -0.08615(13) 0.01934(14) 0.0905(7) Uani 1 1 d . . .
H81K H 0.3392 -0.1313 0.0170 0.127(5) Uiso 1 1 d R . .
H82K H 0.3833 -0.1044 -0.0331 0.127(5) Uiso 1 1 d R . .
H83K H 0.4439 -0.0710 0.0652 0.127(5) Uiso 1 1 d R . .
C9K C 0.37798(13) 0.14316(14) 0.33009(15) 0.0737(6) Uani 1 1 d . . .
C10K C 0.37660(17) 0.17642(17) 0.38974(19) 0.0920(8) Uani 1 1 d . . .
H1K H 0.3744(16) 0.2029(14) 0.4317(14) 0.109(10) Uiso 1 1 d . . .
N1L N 0.59175(12) 0.35212(10) 0.61846(12) 0.0777(5) Uani 1 1 d . . .
C1L C 0.60123(11) 0.39188(11) 0.69441(13) 0.0591(5) Uani 1 1 d . . .
C2L C 0.60365(11) 0.46929(11) 0.71875(13) 0.0648(5) Uani 1 1 d . . .
H2L H 0.6006 0.4951 0.6819 0.078(6) Uiso 1 1 d R . .
C3L C 0.61099(11) 0.50828(12) 0.79339(13) 0.0659(5) Uani 1 1 d . . .
H3L H 0.6126 0.5610 0.8080 0.078(6) Uiso 1 1 d R . .
C4L C 0.61597(11) 0.47325(12) 0.84882(13) 0.0626(5) Uani 1 1 d . . .
C5L C 0.61429(12) 0.39660(12) 0.82550(13) 0.0680(5) Uani 1 1 d . . .
H5L H 0.6194 0.3716 0.8632 0.070(6) Uiso 1 1 d R . .
C6L C 0.60698(12) 0.35686(12) 0.75067(13) 0.0673(5) Uani 1 1 d . . .
H6L H 0.6057 0.3042 0.7360 0.081(6) Uiso 1 1 d R . .
C7L C 0.58893(19) 0.39086(16) 0.56252(16) 0.0930(7) Uani 1 1 d . . .
H71L H 0.5412 0.4063 0.5496 0.142(11) Uiso 1 1 d R . .
H72L H 0.5776 0.3531 0.5105 0.144(11) Uiso 1 1 d R . .
H73L H 0.6463 0.4396 0.5892 0.145(11) Uiso 1 1 d R . .
C8L C 0.59396(14) 0.27503(12) 0.59620(13) 0.0865(7) Uani 1 1 d . . .
H81L H 0.5460 0.2338 0.5953 0.134(5) Uiso 1 1 d R . .
H82L H 0.6517 0.2821 0.6363 0.134(5) Uiso 1 1 d R . .
H83L H 0.5854 0.2563 0.5406 0.134(5) Uiso 1 1 d R . .
C9L C 0.62076(13) 0.51288(13) 0.92562(15) 0.0713(6) Uani 1 1 d . . .
C10L C 0.62317(16) 0.54631(16) 0.98748(18) 0.0884(8) Uani 1 1 d . . .
H1L H 0.6219(14) 0.5696(13) 1.0319(12) 0.093(8) Uiso 1 1 d . . .

loop_
_atom_site_aniso_label
_atom_site_aniso_U_11
_atom_site_aniso_U_22
_atom_site_aniso_U_33
_atom_site_aniso_U_23
_atom_site_aniso_U_13
_atom_site_aniso_U_12
N1A 0.0553(9) 0.0607(9) 0.0492(9) 0.0236(8) 0.0279(8) 0.0275(8)
C1A 0.0559(11) 0.0403(9) 0.0472(10) 0.0208(8) 0.0301(9) 0.0286(8)
C2A 0.0644(12) 0.0527(10) 0.0461(11) 0.0217(9) 0.0329(9) 0.0303(9)
C3A 0.0640(12) 0.0552(11) 0.0609(12) 0.0286(10) 0.0412(10) 0.0319(9)
C4A 0.0574(11) 0.0427(10) 0.0586(12) 0.0247(9) 0.0298(9) 0.0273(8)
C5A 0.0667(12) 0.0498(10) 0.0445(11) 0.0207(9) 0.0282(10) 0.0292(9)
C6A 0.0664(12) 0.0512(10) 0.0502(11) 0.0243(9) 0.0384(10) 0.0316(9)
C7A 0.0663(12) 0.0644(12) 0.0546(12) 0.0268(10) 0.0261(10) 0.0278(10)
C8A 0.0600(12) 0.0737(13) 0.0720(13) 0.0347(11) 0.0402(11) 0.0308(10)
C9A 0.0633(13) 0.0542(11) 0.0748(14) 0.0333(11) 0.0329(11) 0.0283(10)
C10A 0.0668(16) 0.0772(16) 0.104(2) 0.0450(15) 0.0295(15) 0.0248(14)
N1B 0.0542(9) 0.0561(9) 0.0473(9) 0.0241(7) 0.0274(7) 0.0256(7)
C1B 0.0563(11) 0.0387(9) 0.0450(10) 0.0211(8) 0.0274(8) 0.0285(8)
C2B 0.0623(11) 0.0513(10) 0.0464(10) 0.0254(9) 0.0335(9) 0.0332(9)
C3B 0.0642(12) 0.0523(10) 0.0411(11) 0.0215(9) 0.0234(9) 0.0333(9)
C4B 0.0552(11) 0.0471(10) 0.0532(11) 0.0234(9) 0.0253(9) 0.0309(9)
C5B 0.0622(12) 0.0563(11) 0.0569(11) 0.0280(9) 0.0382(10) 0.0339(9)
C6B 0.0609(11) 0.0515(10) 0.0431(11) 0.0198(9) 0.0296(9) 0.0293(9)
C7B 0.0593(12) 0.0686(12) 0.0690(13) 0.0346(11) 0.0365(10) 0.0319(10)
C8B 0.0641(12) 0.0616(12) 0.0526(12) 0.0245(10) 0.0244(10) 0.0288(10)
C9B 0.0626(13) 0.0602(12) 0.0676(13) 0.0297(10) 0.0283(11) 0.0347(11)
C10B 0.0609(15) 0.0772(16) 0.106(2) 0.0377(15) 0.0280(14) 0.0273(13)
N1C 0.0591(9) 0.0548(9) 0.0482(9) 0.0218(7) 0.0293(8) 0.0256(7)
C1C 0.0615(11) 0.0386(9) 0.0465(10) 0.0211(8) 0.0313(9) 0.0300(8)
C2C 0.0656(12) 0.0557(11) 0.0496(11) 0.0259(9) 0.0367(10) 0.0341(9)
C3C 0.0650(12) 0.0570(11) 0.0476(11) 0.0233(9) 0.0284(10) 0.0337(10)
C4C 0.0603(11) 0.0469(10) 0.0621(12) 0.0270(9) 0.0342(10) 0.0316(9)
C5C 0.0689(13) 0.0567(11) 0.0645(12) 0.0317(10) 0.0458(11) 0.0359(10)
C6C 0.0715(12) 0.0515(10) 0.0458(11) 0.0240(9) 0.0365(10) 0.0331(9)
C7C 0.0668(12) 0.0683(12) 0.0699(13) 0.0349(11) 0.0417(11) 0.0344(10)
C8C 0.0683(12) 0.0575(11) 0.0535(12) 0.0222(10) 0.0242(10) 0.0254(10)
C9C 0.0663(14) 0.0608(12) 0.0823(15) 0.0398(11) 0.0395(12) 0.0345(11)
C10C 0.0612(16) 0.0878(17) 0.120(2) 0.0584(16) 0.0358(15) 0.0321(14)
N1D 0.0561(9) 0.0568(9) 0.0521(9) 0.0225(8) 0.0302(8) 0.0246(7)
C1D 0.0534(10) 0.0376(9) 0.0493(10) 0.0194(8) 0.0295(9) 0.0241(8)
C2D 0.0619(11) 0.0532(10) 0.0516(11) 0.0235(9) 0.0388(10) 0.0308(9)
C3D 0.0604(11) 0.0534(11) 0.0449(11) 0.0196(9) 0.0303(9) 0.0279(9)
C4D 0.0570(11) 0.0393(9) 0.0561(11) 0.0203(9) 0.0322(9) 0.0237(8)
C5D 0.0657(12) 0.0463(10) 0.0621(12) 0.0249(9) 0.0443(10) 0.0270(9)
C6D 0.0639(12) 0.0446(10) 0.0451(11) 0.0191(8) 0.0326(9) 0.0244(9)
C7D 0.0596(12) 0.0706(13) 0.0732(13) 0.0373(11) 0.0392(11) 0.0313(10)
C8D 0.0675(12) 0.0644(12) 0.0555(12) 0.0261(10) 0.0256(10) 0.0280(10)
C9D 0.0629(13) 0.0503(11) 0.0682(13) 0.0251(10) 0.0379(11) 0.0264(10)
C10D 0.0607(15) 0.0776(15) 0.0923(18) 0.0352(13) 0.0346(14) 0.0258(13)
N1E 0.0569(9) 0.0501(8) 0.0650(10) 0.0330(8) 0.0323(8) 0.0310(7)
C1E 0.0547(10) 0.0458(10) 0.0450(10) 0.0214(8) 0.0315(8) 0.0306(8)
C2E 0.0627(11) 0.0467(10) 0.0569(11) 0.0305(9) 0.0336(9) 0.0344(9)
C3E 0.0605(11) 0.0427(10) 0.0600(11) 0.0259(9) 0.0335(9) 0.0266(9)
C4E 0.0592(11) 0.0471(10) 0.0507(10) 0.0222(9) 0.0293(9) 0.0296(9)
C5E 0.0595(11) 0.0545(11) 0.0558(11) 0.0312(9) 0.0297(9) 0.0341(9)
C6E 0.0638(12) 0.0459(10) 0.0568(11) 0.0305(9) 0.0355(9) 0.0319(9)
C7E 0.0622(12) 0.0552(11) 0.0730(13) 0.0349(10) 0.0376(10) 0.0298(9)
C8E 0.0640(12) 0.0609(11) 0.0631(12) 0.0334(10) 0.0328(10) 0.0370(10)
C9E 0.0619(13) 0.0542(11) 0.0712(13) 0.0318(10) 0.0289(11) 0.0304(10)
C10E 0.0608(16) 0.0765(16) 0.119(2) 0.0536(15) 0.0332(15) 0.0319(13)
N1F 0.0590(10) 0.0514(9) 0.0666(10) 0.0322(8) 0.0314(8) 0.0301(7)
C1F 0.0601(11) 0.0445(10) 0.0473(10) 0.0225(8) 0.0340(9) 0.0311(8)
C2F 0.0645(12) 0.0425(10) 0.0576(11) 0.0283(9) 0.0362(9) 0.0288(9)
C3F 0.0626(12) 0.0501(10) 0.0607(11) 0.0311(9) 0.0339(10) 0.0335(9)
C4F 0.0597(11) 0.0460(10) 0.0532(11) 0.0209(9) 0.0336(9) 0.0282(9)
C5F 0.0664(12) 0.0456(10) 0.0602(12) 0.0274(9) 0.0394(10) 0.0281(9)
C6F 0.0679(12) 0.0469(10) 0.0565(11) 0.0300(9) 0.0369(10) 0.0347(9)
C7F 0.0641(12) 0.0570(12) 0.0772(14) 0.0349(11) 0.0379(11) 0.0280(10)
C8F 0.0693(12) 0.0643(12) 0.0607(12) 0.0316(10) 0.0300(10) 0.0376(10)
C9F 0.0652(13) 0.0521(11) 0.0742(13) 0.0300(10) 0.0387(11) 0.0313(10)
C10F 0.0636(16) 0.0736(15) 0.117(2) 0.0484(14) 0.0434(15) 0.0325(13)
N1G 0.0515(9) 0.0488(8) 0.0648(10) 0.0295(8) 0.0276(8) 0.0260(7)
C1G 0.0511(10) 0.0412(9) 0.0441(9) 0.0172(8) 0.0282(8) 0.0256(8)
C2G 0.0579(11) 0.0422(10) 0.0566(11) 0.0259(9) 0.0301(9) 0.0261(8)
C3G 0.0542(11) 0.0495(10) 0.0560(11) 0.0272(9) 0.0262(9) 0.0293(9)
C4G 0.0522(10) 0.0464(10) 0.0518(10) 0.0210(9) 0.0291(9) 0.0252(8)
C5G 0.0594(11) 0.0436(10) 0.0642(12) 0.0280(9) 0.0338(10) 0.0252(9)
C6G 0.0588(11) 0.0466(10) 0.0570(11) 0.0279(9) 0.0310(9) 0.0308(9)
C7G 0.0568(11) 0.0509(11) 0.0737(13) 0.0280(10) 0.0330(10) 0.0234(9)
C8G 0.0572(11) 0.0656(12) 0.0681(13) 0.0341(10) 0.0265(10) 0.0326(10)
C9G 0.0599(12) 0.0535(11) 0.0720(13) 0.0308(10) 0.0336(11) 0.0289(10)
C10G 0.0575(15) 0.0713(15) 0.1027(19) 0.0426(14) 0.0262(14) 0.0236(12)
N1H 0.0480(8) 0.0475(8) 0.0561(9) 0.0278(7) 0.0261(7) 0.0260(7)
C1H 0.0496(10) 0.0394(9) 0.0406(9) 0.0176(8) 0.0271(8) 0.0249(8)
C2H 0.0548(11) 0.0420(9) 0.0492(10) 0.0248(8) 0.0281(9) 0.0251(8)
C3H 0.0541(10) 0.0506(10) 0.0488(10) 0.0266(9) 0.0266(9) 0.0302(9)
C4H 0.0528(10) 0.0450(9) 0.0478(10) 0.0189(8) 0.0310(8) 0.0261(8)
C5H 0.0601(11) 0.0408(10) 0.0640(12) 0.0270(9) 0.0370(10) 0.0259(9)
C6H 0.0604(11) 0.0486(10) 0.0565(11) 0.0313(9) 0.0320(9) 0.0340(9)
C7H 0.0535(11) 0.0509(10) 0.0630(12) 0.0268(9) 0.0282(9) 0.0245(9)
C8H 0.0552(11) 0.0640(12) 0.0651(12) 0.0352(10) 0.0260(9) 0.0337(9)
C9H 0.0555(12) 0.0496(10) 0.0659(12) 0.0250(9) 0.0350(10) 0.0265(9)
C10H 0.0567(14) 0.0592(13) 0.0969(17) 0.0284(12) 0.0341(13) 0.0228(11)
N1I 0.0884(13) 0.0721(12) 0.1019(15) 0.0501(12) 0.0500(12) 0.0422(10)
C1I 0.0462(11) 0.0601(13) 0.0847(15) 0.0401(12) 0.0277(10) 0.0234(9)
C2I 0.0529(12) 0.0674(13) 0.0920(16) 0.0480(13) 0.0339(11) 0.0314(10)
C3I 0.0515(12) 0.0653(13) 0.0918(16) 0.0428(13) 0.0313(11) 0.0301(10)
C4I 0.0412(10) 0.0713(14) 0.0819(15) 0.0398(13) 0.0245(10) 0.0230(10)
C5I 0.0519(12) 0.0743(15) 0.0903(17) 0.0511(14) 0.0255(11) 0.0275(11)
C6I 0.0566(12) 0.0620(13) 0.1003(18) 0.0454(13) 0.0325(12) 0.0299(10)
C7I 0.0990(18) 0.0843(16) 0.1083(19) 0.0526(15) 0.0588(15) 0.0415(14)
C8I 0.1036(18) 0.0774(16) 0.126(2) 0.0494(15) 0.0628(16) 0.0492(14)
C9I 0.0482(12) 0.0831(17) 0.0873(18) 0.0395(15) 0.0248(13) 0.0230(11)
C10I 0.0729(16) 0.103(2) 0.089(2) 0.038(2) 0.0328(17) 0.0305(15)
N1J 0.1015(14) 0.0737(12) 0.0944(14) 0.0510(12) 0.0528(12) 0.0491(11)
C1J 0.0472(11) 0.0606(12) 0.0803(15) 0.0401(12) 0.0264(10) 0.0238(9)
C2J 0.0606(12) 0.0639(13) 0.0861(15) 0.0451(13) 0.0321(11) 0.0294(10)
C3J 0.0539(12) 0.0615(13) 0.0959(17) 0.0411(13) 0.0320(12) 0.0283(10)
C4J 0.0430(11) 0.0675(13) 0.0822(15) 0.0361(13) 0.0237(10) 0.0217(10)
C5J 0.0501(12) 0.0784(15) 0.0872(16) 0.0516(14) 0.0302(11) 0.0315(11)
C6J 0.0523(12) 0.0620(13) 0.0945(17) 0.0440(13) 0.0327(11) 0.0282(10)
C7J 0.1138(19) 0.1035(18) 0.0954(18) 0.0616(16) 0.0542(15) 0.0616(15)
C8J 0.0974(17) 0.0767(16) 0.0998(18) 0.0414(14) 0.0472(14) 0.0457(13)
C9J 0.0578(13) 0.0832(17) 0.0828(18) 0.0356(15) 0.0274(13) 0.0291(12)
C10J 0.0891(19) 0.118(2) 0.092(2) 0.046(2) 0.0434(19) 0.0492(17)
N1K 0.0903(13) 0.0776(12) 0.0930(14) 0.0510(11) 0.0501(11) 0.0477(11)
C1K 0.0470(11) 0.0629(12) 0.0791(14) 0.0404(12) 0.0279(10) 0.0265(9)
C2K 0.0547(12) 0.0713(13) 0.0876(16) 0.0519(13) 0.0339(11) 0.0328(10)
C3K 0.0521(11) 0.0644(13) 0.0848(15) 0.0397(12) 0.0298(11) 0.0284(10)
C4K 0.0398(10) 0.0676(13) 0.0768(14) 0.0391(12) 0.0226(10) 0.0215(9)
C5K 0.0518(11) 0.0712(14) 0.0800(15) 0.0473(13) 0.0256(11) 0.0262(10)
C6K 0.0571(12) 0.0638(13) 0.0873(16) 0.0444(13) 0.0296(11) 0.0311(10)
C7K 0.0911(16) 0.0901(16) 0.0848(16) 0.0484(14) 0.0456(13) 0.0404(13)
C8K 0.0929(17) 0.0835(16) 0.0937(17) 0.0380(13) 0.0436(14) 0.0487(14)
C9K 0.0504(12) 0.0773(15) 0.0785(17) 0.0360(14) 0.0252(12) 0.0242(11)
C10K 0.0819(17) 0.099(2) 0.087(2) 0.0402(18) 0.0399(17) 0.0402(15)
N1L 0.0951(13) 0.0667(11) 0.0858(13) 0.0429(11) 0.0477(11) 0.0467(10)
C1L 0.0451(10) 0.0535(11) 0.0729(14) 0.0331(11) 0.0246(10) 0.0214(9)
C2L 0.0577(12) 0.0569(12) 0.0760(14) 0.0362(12) 0.0276(10) 0.0273(9)
C3L 0.0545(12) 0.0549(12) 0.0818(15) 0.0335(12) 0.0289(11) 0.0255(9)
C4L 0.0423(10) 0.0589(12) 0.0748(14) 0.0309(11) 0.0244(10) 0.0185(9)
C5L 0.0546(12) 0.0670(13) 0.0821(15) 0.0457(13) 0.0311(11) 0.0245(10)
C6L 0.0571(12) 0.0542(12) 0.0876(16) 0.0370(12) 0.0321(11) 0.0265(9)
C7L 0.113(2) 0.0968(19) 0.0899(19) 0.0554(17) 0.0529(15) 0.0612(19)
C8L 0.0938(16) 0.0740(14) 0.0886(17) 0.0366(13) 0.0382(13) 0.0489(13)
C9L 0.0494(12) 0.0682(14) 0.0795(16) 0.0325(13) 0.0270(12) 0.0189(10)
C10L 0.0743(16) 0.0885(19) 0.081(2) 0.0313(17) 0.0363(16) 0.0273(13)

loop_
_atom_type_symbol
_atom_type_description
_atom_type_scat_dispersion_real
_atom_type_scat_dispersion_imag
_atom_type_scat_source
C C 0.0033 0.0016 'International Tables Vol C Tables 4.2.6.8 and 6.1.1.4'
H H 0.0000 0.0000 'International Tables Vol C Tables 4.2.6.8 and 6.1.1.4'
N N 0.0061 0.0033 'International Tables Vol C Tables 4.2.6.8 and 6.1.1.4'

loop_
_geom_angle_atom_site_label_1
_geom_angle_atom_site_label_2
_geom_angle_atom_site_label_3
_geom_angle
_geom_angle_site_symmetry_1
_geom_angle_site_symmetry_3
_geom_angle_publ_flag
C1A N1A C8A 120.73(14) . . ?
C1A N1A C7A 121.30(15) . . ?
C8A N1A C7A 117.71(14) . . ?
N1A C1A C2A 122.36(15) . . ?
N1A C1A C6A 121.17(15) . . ?
C2A C1A C6A 116.46(16) . . ?
C3A C2A C1A 121.47(16) . . ?
C3A C2A H2A 119.6 . . ?
C1A C2A H2A 118.9 . . ?
C2A C3A C4A 121.27(17) . . ?
C2A C3A H3A 119.6 . . ?
C4A C3A H3A 119.1 . . ?
C5A C4A C3A 117.64(16) . . ?
C5A C4A C9A 120.10(17) . . ?
C3A C4A C9A 122.26(17) . . ?
C6A C5A C4A 121.74(17) . . ?
C6A C5A H5A 119.4 . . ?
C4A C5A H5A 118.9 . . ?
C5A C6A C1A 121.42(16) . . ?
C5A C6A H6A 119.4 . . ?
C1A C6A H6A 119.1 . . ?
N1A C7A H71A 110.6 . . ?
N1A C7A H72A 109.8 . . ?
H71A C7A H72A 108.8 . . ?
N1A C7A H73A 109.5 . . ?
H71A C7A H73A 109.3 . . ?
H72A C7A H73A 108.8 . . ?
N1A C8A H81A 110.1 . . ?
N1A C8A H82A 109.6 . . ?
H81A C8A H82A 109.1 . . ?
N1A C8A H83A 110.3 . . ?
H81A C8A H83A 109.1 . . ?
H82A C8A H83A 108.8 . . ?
C10A C9A C4A 178.0(2) . . ?
C9A C10A H1A 178.8(17) . . ?
C1B N1B C7B 120.55(14) . . ?
C1B N1B C8B 120.94(14) . . ?
C7B N1B C8B 117.95(14) . . ?
N1B C1B C6B 121.74(15) . . ?
N1B C1B C2B 121.22(15) . . ?
C6B C1B C2B 117.04(16) . . ?
C3B C2B C1B 121.17(16) . . ?
C3B C2B H2B 119.5 . . ?
C1B C2B H2B 119.3 . . ?
C2B C3B C4B 121.71(16) . . ?
C2B C3B H3B 119.6 . . ?
C4B C3B H3B 118.7 . . ?
C3B C4B C5B 117.39(16) . . ?
C3B C4B C9B 120.43(16) . . ?
C5B C4B C9B 122.07(17) . . ?
C6B C5B C4B 121.39(17) . . ?
C6B C5B H5B 119.5 . . ?
C4B C5B H5B 119.1 . . ?
C5B C6B C1B 121.25(16) . . ?
C5B C6B H6B 119.8 . . ?
C1B C6B H6B 119.0 . . ?
N1B C7B H71B 109.7 . . ?
N1B C7B H72B 110.2 . . ?
H71B C7B H72B 109.1 . . ?
N1B C7B H73B 109.9 . . ?
H71B C7B H73B 108.9 . . ?
H72B C7B H73B 109.0 . . ?
N1B C8B H81B 110.1 . . ?
N1B C8B H82B 109.6 . . ?
H81B C8B H82B 109.1 . . ?
N1B C8B H83B 110.4 . . ?
H81B C8B H83B 108.9 . . ?
H82B C8B H83B 108.7 . . ?
C10B C9B C4B 177.5(2) . . ?
C9B C10B H1B 174.4(14) . . ?
C1C N1C C7C 121.10(14) . . ?
C1C N1C C8C 120.36(15) . . ?
C7C N1C C8C 118.44(15) . . ?
N1C C1C C6C 121.97(15) . . ?
N1C C1C C2C 121.53(16) . . ?
C6C C1C C2C 116.49(16) . . ?
C3C C2C C1C 121.16(17) . . ?
C3C C2C H2C 119.6 . . ?
C1C C2C H2C 119.2 . . ?
C2C C3C C4C 121.70(17) . . ?
C2C C3C H3C 119.3 . . ?
C4C C3C H3C 119.0 . . ?
C3C C4C C5C 117.30(17) . . ?
C3C C4C C9C 122.77(17) . . ?
C5C C4C C9C 119.93(17) . . ?
C6C C5C C4C 121.82(17) . . ?
C6C C5C H5C 119.4 . . ?
C4C C5C H5C 118.8 . . ?
C5C C6C C1C 121.52(17) . . ?
C5C C6C H6C 119.7 . . ?
C1C C6C H6C 118.8 . . ?
N1C C7C H71C 110.7 . . ?
N1C C7C H72C 109.9 . . ?
H71C C7C H72C 108.5 . . ?
N1C C7C H73C 109.8 . . ?
H71C C7C H73C 109.0 . . ?
H72C C7C H73C 108.9 . . ?
N1C C8C H81C 110.7 . . ?
N1C C8C H82C 110.2 . . ?
H81C C8C H82C 108.8 . . ?
N1C C8C H83C 109.6 . . ?
H81C C8C H83C 108.6 . . ?
H82C C8C H83C 109.0 . . ?
C10C C9C C4C 177.1(2) . . ?
C9C C10C H1C 178.2(17) . . ?
C1D N1D C7D 120.55(15) . . ?
C1D N1D C8D 120.28(15) . . ?
C7D N1D C8D 117.99(15) . . ?
N1D C1D C6D 121.74(15) . . ?
N1D C1D C2D 121.55(15) . . ?
C6D C1D C2D 116.71(15) . . ?
C3D C2D C1D 121.38(16) . . ?
C3D C2D H2D 119.4 . . ?
C1D C2D H2D 119.2 . . ?
C2D C3D C4D 121.66(16) . . ?
C2D C3D H3D 119.4 . . ?
C4D C3D H3D 118.9 . . ?
C3D C4D C5D 117.26(16) . . ?
C3D C4D C9D 121.79(16) . . ?
C5D C4D C9D 120.92(16) . . ?
C6D C5D C4D 121.61(16) . . ?
C6D C5D H5D 119.5 . . ?
C4D C5D H5D 118.9 . . ?
C5D C6D C1D 121.37(16) . . ?
C5D C6D H6D 119.5 . . ?
C1D C6D H6D 119.2 . . ?
N1D C7D H71D 110.4 . . ?
N1D C7D H72D 109.6 . . ?
H71D C7D H72D 109.2 . . ?
N1D C7D H73D 109.7 . . ?
H71D C7D H73D 108.8 . . ?
H72D C7D H73D 109.2 . . ?
N1D C8D H81D 109.9 . . ?
N1D C8D H82D 109.6 . . ?
H81D C8D H82D 108.9 . . ?
N1D C8D H83D 110.2 . . ?
H81D C8D H83D 108.9 . . ?
H82D C8D H83D 109.2 . . ?
C10D C9D C4D 178.7(2) . . ?
C9D C10D H1D 175.7(16) . . ?
C1E N1E C7E 121.12(14) . . ?
C1E N1E C8E 120.37(14) . . ?
C7E N1E C8E 118.43(14) . . ?
N1E C1E C2E 121.73(15) . . ?
N1E C1E C6E 121.55(15) . . ?
C2E C1E C6E 116.72(15) . . ?
C3E C2E C1E 121.62(16) . . ?
C3E C2E H2E 119.4 . . ?
C1E C2E H2E 119.0 . . ?
C2E C3E C4E 121.42(16) . . ?
C2E C3E H3E 119.7 . . ?
C4E C3E H3E 118.9 . . ?
C5E C4E C3E 117.32(16) . . ?
C5E C4E C9E 121.59(16) . . ?
C3E C4E C9E 121.00(16) . . ?
C6E C5E C4E 121.80(16) . . ?
C6E C5E H5E 119.3 . . ?
C4E C5E H5E 118.9 . . ?
C5E C6E C1E 121.00(16) . . ?
C5E C6E H6E 119.6 . . ?
C1E C6E H6E 119.4 . . ?
N1E C7E H71E 109.5 . . ?
N1E C7E H72E 109.4 . . ?
H71E C7E H72E 109.5 . . ?
N1E C7E H73E 109.5 . . ?
H71E C7E H73E 109.4 . . ?
H72E C7E H73E 109.5 . . ?
N1E C8E H81E 110.1 . . ?
N1E C8E H82E 110.3 . . ?
H81E C8E H82E 108.9 . . ?
N1E C8E H83E 109.6 . . ?
H81E C8E H83E 109.0 . . ?
H82E C8E H83E 108.8 . . ?
C10E C9E C4E 177.6(2) . . ?
C9E C10E H1E 174.5(16) . . ?
C1F N1F C7F 120.76(14) . . ?
C1F N1F C8F 120.85(14) . . ?
C7F N1F C8F 117.76(14) . . ?
N1F C1F C2F 121.47(15) . . ?
N1F C1F C6F 121.48(15) . . ?
C2F C1F C6F 117.04(16) . . ?
C3F C2F C1F 120.94(16) . . ?
C3F C2F H2F 119.8 . . ?
C1F C2F H2F 119.2 . . ?
C2F C3F C4F 122.06(16) . . ?
C2F C3F H3F 119.3 . . ?
C4F C3F H3F 118.7 . . ?
C3F C4F C5F 117.25(16) . . ?
C3F C4F C9F 121.21(16) . . ?
C5F C4F C9F 121.51(16) . . ?
C6F C5F C4F 121.45(16) . . ?
C6F C5F H5F 119.7 . . ?
C4F C5F H5F 118.9 . . ?
C5F C6F C1F 121.20(16) . . ?
C5F C6F H6F 119.5 . . ?
C1F C6F H6F 119.3 . . ?
N1F C7F H71F 110.4 . . ?
N1F C7F H72F 109.5 . . ?
H71F C7F H72F 108.8 . . ?
N1F C7F H73F 109.7 . . ?
H71F C7F H73F 109.1 . . ?
H72F C7F H73F 109.2 . . ?
N1F C8F H81F 109.7 . . ?
N1F C8F H82F 109.6 . . ?
H81F C8F H82F 109.1 . . ?
N1F C8F H83F 110.1 . . ?
H81F C8F H83F 109.2 . . ?
H82F C8F H83F 109.0 . . ?
C10F C9F C4F 178.6(2) . . ?
C9F C10F H1F 178.3(15) . . ?
C1G N1G C7G 120.94(14) . . ?
C1G N1G C8G 121.26(14) . . ?
C7G N1G C8G 117.76(14) . . ?
N1G C1G C2G 121.53(14) . . ?
N1G C1G C6G 121.64(15) . . ?
C2G C1G C6G 116.83(15) . . ?
C3G C2G C1G 121.13(15) . . ?
C3G C2G H2G 119.7 . . ?
C1G C2G H2G 119.2 . . ?
C2G C3G C4G 121.79(16) . . ?
C2G C3G H3G 119.3 . . ?
C4G C3G H3G 118.9 . . ?
C3G C4G C5G 117.31(15) . . ?
C3G C4G C9G 121.42(16) . . ?
C5G C4G C9G 121.18(15) . . ?
C6G C5G C4G 121.70(16) . . ?
C6G C5G H5G 119.4 . . ?
C4G C5G H5G 118.9 . . ?
C5G C6G C1G 121.17(16) . . ?
C5G C6G H6G 119.5 . . ?
C1G C6G H6G 119.4 . . ?
N1G C7G H71G 110.3 . . ?
N1G C7G H72G 110.0 . . ?
H71G C7G H72G 108.9 . . ?
N1G C7G H73G 109.7 . . ?
H71G C7G H73G 108.8 . . ?
H72G C7G H73G 109.1 . . ?
N1G C8G H81G 110.3 . . ?
N1G C8G H82G 110.6 . . ?
H81G C8G H82G 109.0 . . ?
N1G C8G H83G 109.2 . . ?
H81G C8G H83G 109.3 . . ?
H82G C8G H83G 108.5 . . ?
C10G C9G C4G 177.0(2) . . ?
C9G C10G H1G 176.5(16) . . ?
C1H N1H C7H 120.87(13) . . ?
C1H N1H C8H 120.84(13) . . ?
C7H N1H C8H 118.21(13) . . ?
N1H C1H C6H 121.63(14) . . ?
N1H C1H C2H 121.42(14) . . ?
C6H C1H C2H 116.95(15) . . ?
C3H C2H C1H 121.09(15) . . ?
C3H C2H H2H 119.6 . . ?
C1H C2H H2H 119.3 . . ?
C2H C3H C4H 121.55(15) . . ?
C2H C3H H3H 119.5 . . ?
C4H C3H H3H 118.9 . . ?
C5H C4H C3H 117.53(15) . . ?
C5H C4H C9H 120.28(15) . . ?
C3H C4H C9H 122.12(15) . . ?
C6H C5H C4H 121.49(16) . . ?
C6H C5H H5H 119.5 . . ?
C4H C5H H5H 119.0 . . ?
C5H C6H C1H 121.35(15) . . ?
C5H C6H H6H 119.3 . . ?
C1H C6H H6H 119.3 . . ?
N1H C7H H71H 110.3 . . ?
N1H C7H H72H 109.8 . . ?
H71H C7H H72H 109.0 . . ?
N1H C7H H73H 109.6 . . ?
H71H C7H H73H 109.1 . . ?
H72H C7H H73H 109.0 . . ?
N1H C8H H81H 110.4 . . ?
N1H C8H H82H 109.4 . . ?
H81H C8H H82H 109.3 . . ?
N1H C8H H83H 110.0 . . ?
H81H C8H H83H 108.9 . . ?
H82H C8H H83H 108.7 . . ?
C10H C9H C4H 177.3(2) . . ?
C9H C10H H1H 175.9(14) . . ?
C1I N1I C8I 120.98(19) . . ?
C1I N1I C7I 120.07(18) . . ?
C8I N1I C7I 118.1(2) . . ?
N1I C1I C6I 121.7(2) . . ?
N1I C1I C2I 121.5(2) . . ?
C6I C1I C2I 116.8(2) . . ?
C3I C2I C1I 121.3(2) . . ?
C3I C2I H2I 119.9 . . ?
C1I C2I H2I 118.9 . . ?
C2I C3I C4I 121.7(2) . . ?
C2I C3I H3I 119.1 . . ?
C4I C3I H3I 119.2 . . ?
C3I C4I C5I 117.3(2) . . ?
C3I C4I C9I 121.4(2) . . ?
C5I C4I C9I 121.3(2) . . ?
C6I C5I C4I 121.7(2) . . ?
C6I C5I H5I 119.1 . . ?
C4I C5I H5I 119.3 . . ?
C5I C6I C1I 121.2(2) . . ?
C5I C6I H6I 119.7 . . ?
C1I C6I H6I 119.0 . . ?
N1I C7I H71I 109.7 . . ?
N1I C7I H72I 109.2 . . ?
H71I C7I H72I 109.1 . . ?
N1I C7I H73I 111.3 . . ?
H71I C7I H73I 109.2 . . ?
H72I C7I H73I 108.4 . . ?
N1I C8I H81I 111.7 . . ?
N1I C8I H82I 108.6 . . ?
H81I C8I H82I 109.6 . . ?
N1I C8I H83I 109.6 . . ?
H81I C8I H83I 108.3 . . ?
H82I C8I H83I 109.0 . . ?
C10I C9I C4I 178.1(3) . . ?
C9I C10I H1I 175.5(17) . . ?
C1J N1J C8J 120.99(18) . . ?
C1J N1J C7J 120.87(18) . . ?
C8J N1J C7J 117.7(2) . . ?
N1J C1J C2J 121.2(2) . . ?
N1J C1J C6J 122.22(19) . . ?
C2J C1J C6J 116.6(2) . . ?
C3J C2J C1J 121.0(2) . . ?
C3J C2J H2J 119.6 . . ?
C1J C2J H2J 119.4 . . ?
C2J C3J C4J 122.2(2) . . ?
C2J C3J H3J 119.3 . . ?
C4J C3J H3J 118.4 . . ?
C3J C4J C5J 117.1(2) . . ?
C3J C4J C9J 122.2(2) . . ?
C5J C4J C9J 120.7(2) . . ?
C6J C5J C4J 121.6(2) . . ?
C6J C5J H5J 119.6 . . ?
C4J C5J H5J 118.8 . . ?
C5J C6J C1J 121.5(2) . . ?
C5J C6J H6J 119.5 . . ?
C1J C6J H6J 119.0 . . ?
N1J C7J H71J 110.2 . . ?
N1J C7J H72J 109.7 . . ?
H71J C7J H72J 109.0 . . ?
N1J C7J H73J 110.0 . . ?
H71J C7J H73J 108.8 . . ?
H72J C7J H73J 109.1 . . ?
N1J C8J H81J 110.6 . . ?
N1J C8J H82J 110.3 . . ?
H81J C8J H82J 108.6 . . ?
N1J C8J H83J 109.6 . . ?
H81J C8J H83J 108.9 . . ?
H82J C8J H83J 108.8 . . ?
C10J C9J C4J 179.2(3) . . ?
C9J C10J H1J 178.9(18) . . ?
C1K N1K C8K 120.76(18) . . ?
C1K N1K C7K 120.29(18) . . ?
C8K N1K C7K 117.72(19) . . ?
N1K C1K C6K 121.51(19) . . ?
N1K C1K C2K 121.56(19) . . ?
C6K C1K C2K 116.9(2) . . ?
C3K C2K C1K 121.5(2) . . ?
C3K C2K H2K 119.5 . . ?
C1K C2K H2K 119.0 . . ?
C2K C3K C4K 121.5(2) . . ?
C2K C3K H3K 119.5 . . ?
C4K C3K H3K 119.0 . . ?
C3K C4K C5K 117.0(2) . . ?
C3K C4K C9K 121.5(2) . . ?
C5K C4K C9K 121.4(2) . . ?
C6K C5K C4K 122.1(2) . . ?
C6K C5K H5K 119.4 . . ?
C4K C5K H5K 118.5 . . ?
C5K C6K C1K 120.9(2) . . ?
C5K C6K H6K 119.8 . . ?
C1K C6K H6K 119.3 . . ?
N1K C7K H71K 109.9 . . ?
N1K C7K H72K 110.5 . . ?
H71K C7K H72K 108.8 . . ?
N1K C7K H73K 109.6 . . ?
H71K C7K H73K 108.9 . . ?
H72K C7K H73K 109.1 . . ?
N1K C8K H81K 110.3 . . ?
N1K C8K H82K 110.4 . . ?
H81K C8K H82K 108.7 . . ?
N1K C8K H83K 109.7 . . ?
H81K C8K H83K 108.9 . . ?
H82K C8K H83K 108.8 . . ?
C10K C9K C4K 177.6(3) . . ?
C9K C10K H1K 175.9(17) . . ?
C1L N1L C8L 120.83(17) . . ?
C1L N1L C7L 120.84(18) . . ?
C8L N1L C7L 118.01(19) . . ?
N1L C1L C6L 121.90(18) . . ?
N1L C1L C2L 121.39(18) . . ?
C6L C1L C2L 116.7(2) . . ?
C3L C2L C1L 121.6(2) . . ?
C3L C2L H2L 119.7 . . ?
C1L C2L H2L 118.6 . . ?
C2L C3L C4L 121.6(2) . . ?
C2L C3L H3L 119.3 . . ?
C4L C3L H3L 119.0 . . ?
C3L C4L C5L 117.2(2) . . ?
C3L C4L C9L 121.6(2) . . ?
C5L C4L C9L 121.2(2) . . ?
C6L C5L C4L 121.7(2) . . ?
C6L C5L H5L 119.2 . . ?
C4L C5L H5L 119.1 . . ?
C5L C6L C1L 121.2(2) . . ?
C5L C6L H6L 120.1 . . ?
C1L C6L H6L 118.8 . . ?
N1L C7L H71L 110.3 . . ?
N1L C7L H72L 109.9 . . ?
H71L C7L H72L 108.8 . . ?
N1L C7L H73L 109.8 . . ?
H71L C7L H73L 109.1 . . ?
H72L C7L H73L 108.9 . . ?
N1L C8L H81L 110.7 . . ?
N1L C8L H82L 110.1 . . ?
H81L C8L H82L 109.0 . . ?
N1L C8L H83L 108.9 . . ?
H81L C8L H83L 108.7 . . ?
H82L C8L H83L 109.3 . . ?
C10L C9L C4L 178.1(3) . . ?
C9L C10L H1L 177.0(15) . . ?

loop_
_geom_bond_atom_site_label_1
_geom_bond_atom_site_label_2
_geom_bond_distance
_geom_bond_site_symmetry_2
_geom_bond_publ_flag
N1A C1A 1.3669(19) . ?
N1A C8A 1.440(2) . ?
N1A C7A 1.442(2) . ?
C1A C2A 1.405(2) . ?
C1A C6A 1.406(2) . ?
C2A C3A 1.375(2) . ?
C2A H2A 0.9598 . ?
C3A C4A 1.393(2) . ?
C3A H3A 0.9588 . ?
C4A C5A 1.382(2) . ?
C4A C9A 1.436(2) . ?
C5A C6A 1.371(2) . ?
C5A H5A 0.9603 . ?
C6A H6A 0.9592 . ?
C7A H71A 0.9645 . ?
C7A H72A 0.9649 . ?
C7A H73A 0.9647 . ?
C8A H81A 0.9644 . ?
C8A H82A 0.9641 . ?
C8A H83A 0.9654 . ?
C9A C10A 1.181(3) . ?
C10A H1A 0.91(2) . ?
N1B C1B 1.3718(19) . ?
N1B C7B 1.441(2) . ?
N1B C8B 1.444(2) . ?
C1B C6B 1.400(2) . ?
C1B C2B 1.405(2) . ?
C2B C3B 1.370(2) . ?
C2B H2B 0.9602 . ?
C3B C4B 1.392(2) . ?
C3B H3B 0.9597 . ?
C4B C5B 1.394(2) . ?
C4B C9B 1.433(2) . ?
C5B C6B 1.377(2) . ?
C5B H5B 0.9597 . ?
C6B H6B 0.9598 . ?
C7B H71B 0.9635 . ?
C7B H72B 0.9645 . ?
C7B H73B 0.9645 . ?
C8B H81B 0.9643 . ?
C8B H82B 0.9657 . ?
C8B H83B 0.9641 . ?
C9B C10B 1.169(3) . ?
C10B H1B 0.917(19) . ?
N1C C1C 1.365(2) . ?
N1C C7C 1.442(2) . ?
N1C C8C 1.452(2) . ?
C1C C6C 1.401(2) . ?
C1C C2C 1.413(2) . ?
C2C C3C 1.374(2) . ?
C2C H2C 0.9593 . ?
C3C C4C 1.388(2) . ?
C3C H3C 0.9601 . ?
C4C C5C 1.391(2) . ?
C4C C9C 1.430(2) . ?
C5C C6C 1.369(2) . ?
C5C H5C 0.9604 . ?
C6C H6C 0.9597 . ?
C7C H71C 0.9673 . ?
C7C H72C 0.9666 . ?
C7C H73C 0.9675 . ?
C8C H81C 0.9656 . ?
C8C H82C 0.9668 . ?
C8C H83C 0.9652 . ?
C9C C10C 1.173(3) . ?
C10C H1C 0.89(2) . ?
N1D C1D 1.377(2) . ?
N1D C7D 1.436(2) . ?
N1D C8D 1.444(2) . ?
C1D C6D 1.402(2) . ?
C1D C2D 1.405(2) . ?
C2D C3D 1.369(2) . ?
C2D H2D 0.9595 . ?
C3D C4D 1.390(2) . ?
C3D H3D 0.9605 . ?
C4D C5D 1.394(2) . ?
C4D C9D 1.433(2) . ?
C5D C6D 1.370(2) . ?
C5D H5D 0.9600 . ?
C6D H6D 0.9601 . ?
C7D H71D 0.9637 . ?
C7D H72D 0.9632 . ?
C7D H73D 0.9645 . ?
C8D H81D 0.9653 . ?
C8D H82D 0.9652 . ?
C8D H83D 0.9651 . ?
C9D C10D 1.173(3) . ?
C10D H1D 0.87(2) . ?
N1E C1E 1.3681(19) . ?
N1E C7E 1.4456(19) . ?
N1E C8E 1.4472(19) . ?
C1E C2E 1.401(2) . ?
C1E C6E 1.410(2) . ?
C2E C3E 1.372(2) . ?
C2E H2E 0.9607 . ?
C3E C4E 1.395(2) . ?
C3E H3E 0.9603 . ?
C4E C5E 1.391(2) . ?
C4E C9E 1.434(2) . ?
C5E C6E 1.375(2) . ?
C5E H5E 0.9607 . ?
C6E H6E 0.9595 . ?
C7E H71E 0.9709 . ?
C7E H72E 0.9706 . ?
C7E H73E 0.9704 . ?
C8E H81E 0.9647 . ?
C8E H82E 0.9655 . ?
C8E H83E 0.9647 . ?
C9E C10E 1.178(3) . ?
C10E H1E 0.90(2) . ?
N1F C1F 1.374(2) . ?
N1F C7F 1.443(2) . ?
N1F C8F 1.4448(19) . ?
C1F C2F 1.403(2) . ?
C1F C6F 1.405(2) . ?
C2F C3F 1.376(2) . ?
C2F H2F 0.9602 . ?
C3F C4F 1.384(2) . ?
C3F H3F 0.9597 . ?
C4F C5F 1.399(2) . ?
C4F C9F 1.431(2) . ?
C5F C6F 1.374(2) . ?
C5F H5F 0.9598 . ?
C6F H6F 0.9602 . ?
C7F H71F 0.9644 . ?
C7F H72F 0.9635 . ?
C7F H73F 0.9633 . ?
C8F H81F 0.9638 . ?
C8F H82F 0.9637 . ?
C8F H83F 0.9627 . ?
C9F C10F 1.176(3) . ?
C10F H1F 0.91(2) . ?
N1G C1G 1.3726(19) . ?
N1G C7G 1.4386(19) . ?
N1G C8G 1.4478(19) . ?
C1G C2G 1.404(2) . ?
C1G C6G 1.406(2) . ?
C2G C3G 1.377(2) . ?
C2G H2G 0.9602 . ?
C3G C4G 1.383(2) . ?
C3G H3G 0.9594 . ?
C4G C5G 1.396(2) . ?
C4G C9G 1.437(2) . ?
C5G C6G 1.370(2) . ?
C5G H5G 0.9605 . ?
C6G H6G 0.9603 . ?
C7G H71G 0.9662 . ?
C7G H72G 0.9652 . ?
C7G H73G 0.9666 . ?
C8G H81G 0.9660 . ?
C8G H82G 0.9657 . ?
C8G H83G 0.9657 . ?
C9G C10G 1.176(3) . ?
C10G H1G 0.89(2) . ?
N1H C1H 1.3704(18) . ?
N1H C7H 1.4428(18) . ?
N1H C8H 1.4502(19) . ?
C1H C6H 1.403(2) . ?
C1H C2H 1.4060(19) . ?
C2H C3H 1.378(2) . ?
C2H H2H 0.9593 . ?
C3H C4H 1.392(2) . ?
C3H H3H 0.9592 . ?
C4H C5H 1.391(2) . ?
C4H C9H 1.437(2) . ?
C5H C6H 1.376(2) . ?
C5H H5H 0.9601 . ?
C6H H6H 0.9595 . ?
C7H H71H 0.9654 . ?
C7H H72H 0.9649 . ?
C7H H73H 0.9636 . ?
C8H H81H 0.9647 . ?
C8H H82H 0.9652 . ?
C8H H83H 0.9650 . ?
C9H C10H 1.175(2) . ?
C10H H1H 0.924(19) . ?
N1I C1I 1.370(3) . ?
N1I C8I 1.448(2) . ?
N1I C7I 1.449(2) . ?
C1I C6I 1.404(3) . ?
C1I C2I 1.407(2) . ?
C2I C3I 1.368(3) . ?
C2I H2I 0.9603 . ?
C3I C4I 1.391(3) . ?
C3I H3I 0.9600 . ?
C4I C5I 1.394(3) . ?
C4I C9I 1.431(3) . ?
C5I C6I 1.370(3) . ?
C5I H5I 0.9601 . ?
C6I H6I 0.9597 . ?
C7I H71I 0.9658 . ?
C7I H72I 0.9643 . ?
C7I H73I 0.9663 . ?
C8I H81I 0.9650 . ?
C8I H82I 0.9652 . ?
C8I H83I 0.9650 . ?
C9I C10I 1.170(3) . ?
C10I H1I 0.873(19) . ?
N1J C1J 1.372(2) . ?
N1J C8J 1.446(2) . ?
N1J C7J 1.450(2) . ?
C1J C2J 1.407(2) . ?
C1J C6J 1.409(3) . ?
C2J C3J 1.366(3) . ?
C2J H2J 0.9595 . ?
C3J C4J 1.387(3) . ?
C3J H3J 0.9592 . ?
C4J C5J 1.397(3) . ?
C4J C9J 1.429(3) . ?
C5J C6J 1.361(3) . ?
C5J H5J 0.9602 . ?
C6J H6J 0.9609 . ?
C7J H71J 0.9654 . ?
C7J H72J 0.9655 . ?
C7J H73J 0.9655 . ?
C8J H81J 0.9680 . ?
C8J H82J 0.9659 . ?
C8J H83J 0.9667 . ?
C9J C10J 1.171(3) . ?
C10J H1J 0.86(2) . ?
N1K C1K 1.376(2) . ?
N1K C8K 1.446(2) . ?
N1K C7K 1.454(2) . ?
C1K C6K 1.404(3) . ?
C1K C2K 1.405(2) . ?
C2K C3K 1.372(3) . ?
C2K H2K 0.9611 . ?
C3K C4K 1.391(2) . ?
C3K H3K 0.9603 . ?
C4K C5K 1.400(3) . ?
C4K C9K 1.428(3) . ?
C5K C6K 1.369(3) . ?
C5K H5K 0.9609 . ?
C6K H6K 0.9599 . ?
C7K H71K 0.9656 . ?
C7K H72K 0.9653 . ?
C7K H73K 0.9649 . ?
C8K H81K 0.9665 . ?
C8K H82K 0.9664 . ?
C8K H83K 0.9667 . ?
C9K C10K 1.174(3) . ?
C10K H1K 0.86(2) . ?
N1L C1L 1.373(2) . ?
N1L C8L 1.437(2) . ?
N1L C7L 1.452(2) . ?
C1L C6L 1.402(2) . ?
C1L C2L 1.407(2) . ?
C2L C3L 1.366(2) . ?
C2L H2L 0.9596 . ?
C3L C4L 1.390(2) . ?
C3L H3L 0.9585 . ?
C4L C5L 1.398(2) . ?
C4L C9L 1.429(3) . ?
C5L C6L 1.373(3) . ?
C5L H5L 0.9598 . ?
C6L H6L 0.9592 . ?
C7L H71L 0.9644 . ?
C7L H72L 0.9649 . ?
C7L H73L 0.9648 . ?
C8L H81L 0.9660 . ?
C8L H82L 0.9648 . ?
C8L H83L 0.9646 . ?
C9L C10L 1.172(3) . ?
C10L H1L 0.870(18) . ?

loop_
_geom_hbond_atom_site_label_D
_geom_hbond_atom_site_label_H
_geom_hbond_atom_site_label_A
_geom_hbond_distance_DH
_geom_hbond_distance_HA
_geom_hbond_distance_DA
_geom_hbond_angle_DHA
_geom_hbond_site_symmetry_A
C10A H1A C9I 0.91(2) 2.77(2) 3.637(3) 161(2) .
C10B H1B C1J 0.917(19) 2.68(2) 3.569(3) 164.7(18) .
C10C H1C C1K 0.89(2) 2.67(2) 3.563(3) 174(2) .
C10D H1D C9L 0.87(2) 2.81(2) 3.586(3) 148.9(19) .
C10E H1E C1I 0.90(2) 2.71(2) 3.587(3) 164(2) .
C10F H1F C9J 0.91(2) 2.84(2) 3.656(3) 149.8(18) .
C10G H1G C4K 0.89(2) 2.86(2) 3.742(3) 171(2) .
C10H H1H C1L 0.924(19) 2.70(2) 3.597(3) 164.8(17) .
C10I H1I C10B 0.873(19) 2.93(2) 3.795(4) 172(2) .
C10J H1J C10F 0.86(2) 2.81(2) 3.658(4) 170(2) 2_666
C10K H1K C10H 0.86(2) 2.82(2) 3.663(4) 169(2) .
C10L H1L C10D 0.870(18) 2.826(19) 3.693(4) 175.1(19) 2_667
